data_7044442
loop_
_publ_author_name
'Baskin, Maria'
'Fridman, Natalia'
'Kosa, Monica'
'Maayan, Galia'

_publ_section_title
;
 Heteroleptic Complexes via Solubility Control: Examples of Cu(II),
 Co(II), Ni(II) and Mn(II) complexes Based on the Derivatives of
 Terpyridine and Hydroxyquinoline
;
_journal_name_full 'Dalton Trans.'
_journal_paper_doi 10.1039/C7DT03387G
_journal_year 2017
_chemical_formula_moiety 'C19 H17 Co N3 O4'
_chemical_formula_sum 'C19 H17 Co N3 O4'
_chemical_formula_weight 410.28
_chemical_name_common 'Galia9 (Masha)'
_chemical_name_systematic
;
 ? 
;
_space_group_crystal_system triclinic
_space_group_IT_number 2
_space_group_name_Hall '-P 1'
_space_group_name_H-M_alt 'P -1'
_symmetry_space_group_name_Hall '-P 1'
_symmetry_space_group_name_H-M 'P -1'
_atom_sites_solution_hydrogens mixed
_audit_creation_date 2017-09-28
_audit_creation_method
;
Olex2 1.2
(compiled 2017.08.10 svn.r3458 for OlexSys, GUI svn.r5381)
;
_audit_update_record
;
2017-09-28 deposited with the CCDC.
2017-10-09 downloaded from the CCDC.
;
_cell_angle_alpha 73.069(4)
_cell_angle_beta 84.894(5)
_cell_angle_gamma 68.064(5)
_cell_formula_units_Z 2
_cell_length_a 8.5470(5)
_cell_length_b 10.9830(10)
_cell_length_c 11.0380(11)
_cell_measurement_reflns_used 2568
_cell_measurement_temperature 200(2)
_cell_measurement_theta_max 25.068
_cell_measurement_theta_min 2.56
_cell_volume 919.25(14)
_computing_cell_refinement 'DENZO HKL2000 (Otwinowski & Minor 1997)'
_computing_data_collection 'Collect (Nonius, 2006)'
_computing_data_reduction 'DENZO HKL2000 (Otwinowski & Minor 1997)'
_computing_molecular_graphics 'Olex2 (Dolomanov et al., 2009)'
_computing_publication_material 'Olex2 (Dolomanov et al., 2009)'
_computing_structure_refinement 'ShelXL (Sheldrick, 2015)'
_computing_structure_solution 'SHELXS-97 (Sheldrick, 1990)'
_diffrn_ambient_temperature 200.15
_diffrn_detector_area_resol_mean 95
_diffrn_measured_fraction_theta_full 0.980
_diffrn_measured_fraction_theta_max 0.980
_diffrn_measurement_device_type 'Nonius KappaCCD'
_diffrn_measurement_method 'phi- and omega-scans'
_diffrn_radiation_type MoK\a
_diffrn_radiation_wavelength 0.71073
_diffrn_reflns_av_R_equivalents 0.068
_diffrn_reflns_av_unetI/netI 0.0344
_diffrn_reflns_Laue_measured_fraction_full 0.980
_diffrn_reflns_Laue_measured_fraction_max 0.980
_diffrn_reflns_limit_h_max 9
_diffrn_reflns_limit_h_min 0
_diffrn_reflns_limit_k_max 12
_diffrn_reflns_limit_k_min -10
_diffrn_reflns_limit_l_max 12
_diffrn_reflns_limit_l_min -12
_diffrn_reflns_number 2676
_diffrn_reflns_point_group_measured_fraction_full 0.980
_diffrn_reflns_point_group_measured_fraction_max 0.980
_diffrn_reflns_theta_full 25.068
_diffrn_reflns_theta_max 25.068
_diffrn_reflns_theta_min 2.570
_exptl_absorpt_coefficient_mu 0.963
_exptl_absorpt_correction_T_max 0.8690
_exptl_absorpt_correction_T_min 0.6710
_exptl_absorpt_correction_type multi-scan
_exptl_absorpt_process_details
;
'HKL Denzo and Scalepack (Otwinowski & Minor 1997)'  
;
_exptl_crystal_colour brown
_exptl_crystal_colour_primary brown
_exptl_crystal_density_diffrn 1.482
_exptl_crystal_density_method 'not measured'
_exptl_crystal_description block
_exptl_crystal_F_000 422
_exptl_crystal_size_max 0.45
_exptl_crystal_size_mid 0.18
_exptl_crystal_size_min 0.15
_exptl_transmission_factor_max 0.8690
_exptl_transmission_factor_min 0.6710
_refine_diff_density_max 1.277
_refine_diff_density_min -0.517
_refine_diff_density_rms 0.105
_refine_ls_extinction_method none
_refine_ls_goodness_of_fit_ref 1.152
_refine_ls_hydrogen_treatment constr
_refine_ls_matrix_type full
_refine_ls_number_parameters 246
_refine_ls_number_reflns 2676
_refine_ls_number_restraints 0
_refine_ls_restrained_S_all 1.152
_refine_ls_R_factor_all 0.0791
_refine_ls_R_factor_gt 0.0738
_refine_ls_shift/su_max 0.000
_refine_ls_shift/su_mean 0.000
_refine_ls_structure_factor_coef Fsqd
_refine_ls_weighting_details 'w=1/[\s^2^(Fo^2^)+10.0961P] where P=(Fo^2^+2Fc^2^)/3'
_refine_ls_weighting_scheme calc
_refine_ls_wR_factor_gt 0.2185
_refine_ls_wR_factor_ref 0.2200
_reflns_Friedel_coverage 0.000
_reflns_number_gt 2446
_reflns_number_total 2676
_reflns_threshold_expression 'I > 2\s(I)'
_cod_data_source_file c7dt03387g2.cif
_cod_data_source_block galia9
_cod_database_code 7044442
_shelx_shelxl_version_number 2014/7
_shelx_space_group_comment
;
The symmetry employed for this shelxl refinement is uniquely defined
by the following loop, which should always be used as a source of
symmetry information in preference to the above space-group names.
They are only intended as comments.
;
_shelx_estimated_absorpt_t_max 0.869
_shelx_estimated_absorpt_t_min 0.671
_olex2_refinement_description
;
1. Fixed Uiso
 At 1.2 times of:
  All C(H) groups
 At 1.5 times of:
  All C(H,H,H) groups
2.a Riding coordinates:
 C8(H8)
2.b Aromatic/amide H refined with riding coordinates:
 C1(H1), C2(H2), C3(H3), C4(H4), C7(H7), C9(H9), C12(H12), C13(H13), C14(H14),
 C15(H15)
2.c Idealised Me refined as rotating group:
 C17(H17A,H17B,H17C), C19(H19A,H19B,H19C)
;
_olex2_submission_special_instructions 'No special instructions were received'

loop_
_space_group_symop_operation_xyz
'x, y, z'
'-x, -y, -z'

loop_
_atom_site_label
_atom_site_type_symbol
_atom_site_fract_x
_atom_site_fract_y
_atom_site_fract_z
_atom_site_U_iso_or_equiv
_atom_site_adp_type
_atom_site_occupancy
_atom_site_site_symmetry_order
_atom_site_calc_flag
_atom_site_refinement_flags_posn
Co1 Co 0.23635(13) 0.10896(11) 0.27349(10) 0.0349(4) Uani 1 1 d .
N1 N -0.0243(8) 0.2152(7) 0.2206(6) 0.0380(16) Uani 1 1 d .
N2 N 0.2420(8) 0.2060(6) 0.0853(6) 0.0349(15) Uani 1 1 d .
N3 N 0.5014(8) 0.0494(7) 0.2362(6) 0.0384(16) Uani 1 1 d .
O1 O 0.2324(8) 0.2136(6) 0.3957(5) 0.0514(16) Uani 1 1 d .
O2 O 0.2471(9) 0.3962(7) 0.2516(6) 0.0639(19) Uani 1 1 d .
O3 O 0.2351(8) -0.0800(6) 0.2255(6) 0.0495(15) Uani 1 1 d .
O4 O 0.2503(9) -0.0702(7) 0.4164(6) 0.0585(18) Uani 1 1 d .
C1 C -0.1557(11) 0.2141(8) 0.2958(8) 0.041(2) Uani 1 1 d .
H1 H -0.1342 0.1595 0.3813 0.049 Uiso 1 1 calc R
C2 C -0.3201(12) 0.2883(10) 0.2553(9) 0.053(2) Uani 1 1 d .
H2 H -0.4103 0.2841 0.3113 0.064 Uiso 1 1 calc R
C3 C -0.3517(12) 0.3685(10) 0.1325(9) 0.056(2) Uani 1 1 d .
H3 H -0.4647 0.4208 0.1028 0.067 Uiso 1 1 calc R
C4 C -0.2188(11) 0.3736(9) 0.0513(9) 0.050(2) Uani 1 1 d .
H4 H -0.2388 0.4294 -0.0339 0.060 Uiso 1 1 calc R
C5 C -0.0567(10) 0.2948(8) 0.0984(7) 0.0371(18) Uani 1 1 d .
C6 C 0.0967(10) 0.2894(8) 0.0215(7) 0.0373(18) Uani 1 1 d .
C7 C 0.0964(11) 0.3617(8) -0.1051(7) 0.043(2) Uani 1 1 d .
H7 H -0.0059 0.4219 -0.1501 0.051 Uiso 1 1 calc R
C8 C 0.2523(12) 0.3422(9) -0.1633(8) 0.049(2) Uani 1 1 d .
H8 H 0.2578 0.3907 -0.2504 0.059 Uiso 1 1 d R
C9 C 0.3981(11) 0.2555(9) -0.0984(8) 0.043(2) Uani 1 1 d .
H9 H 0.5033 0.2424 -0.1393 0.052 Uiso 1 1 calc R
C10 C 0.3925(10) 0.1857(8) 0.0287(7) 0.0356(18) Uani 1 1 d .
C11 C 0.5390(10) 0.0933(8) 0.1136(7) 0.0354(18) Uani 1 1 d .
C12 C 0.7043(11) 0.0550(9) 0.0728(8) 0.045(2) Uani 1 1 d .
H12 H 0.7285 0.0852 -0.0141 0.054 Uiso 1 1 calc R
C13 C 0.8329(11) -0.0279(9) 0.1608(9) 0.049(2) Uani 1 1 d .
H13 H 0.9470 -0.0554 0.1352 0.059 Uiso 1 1 calc R
C14 C 0.7948(11) -0.0699(10) 0.2851(8) 0.048(2) Uani 1 1 d .
H14 H 0.8820 -0.1259 0.3469 0.057 Uiso 1 1 calc R
C15 C 0.6272(11) -0.0300(9) 0.3201(8) 0.046(2) Uani 1 1 d .
H15 H 0.6012 -0.0601 0.4066 0.055 Uiso 1 1 calc R
C16 C 0.2376(11) 0.3314(9) 0.3600(8) 0.045(2) Uani 1 1 d .
C17 C 0.240(2) 0.3887(13) 0.4702(12) 0.108(5) Uani 1 1 d .
H17A H 0.2045 0.4884 0.4394 0.162 Uiso 1 1 calc GR
H17B H 0.3542 0.3499 0.5068 0.162 Uiso 1 1 calc GR
H17C H 0.1621 0.3645 0.5350 0.162 Uiso 1 1 calc GR
C18 C 0.2489(10) -0.1360(9) 0.3412(8) 0.041(2) Uani 1 1 d .
C19 C 0.2659(15) -0.2821(10) 0.3888(11) 0.071(3) Uani 1 1 d .
H19A H 0.2064 -0.2962 0.4687 0.107 Uiso 1 1 calc GR
H19B H 0.3856 -0.3402 0.4029 0.107 Uiso 1 1 calc GR
H19C H 0.2171 -0.3059 0.3261 0.107 Uiso 1 1 calc GR

loop_
_atom_site_aniso_label
_atom_site_aniso_U_11
_atom_site_aniso_U_22
_atom_site_aniso_U_33
_atom_site_aniso_U_23
_atom_site_aniso_U_13
_atom_site_aniso_U_12
Co1 0.0379(7) 0.0388(7) 0.0263(6) -0.0028(4) -0.0006(4) -0.0165(5)
N1 0.040(4) 0.037(4) 0.035(4) -0.007(3) 0.003(3) -0.015(3)
N2 0.035(4) 0.037(4) 0.033(4) -0.008(3) -0.001(3) -0.015(3)
N3 0.038(4) 0.043(4) 0.035(4) -0.002(3) -0.002(3) -0.021(3)
O1 0.076(4) 0.046(4) 0.035(3) -0.011(3) -0.005(3) -0.025(3)
O2 0.077(5) 0.056(4) 0.051(4) 0.001(3) 0.001(3) -0.028(4)
O3 0.053(4) 0.049(4) 0.042(4) -0.007(3) 0.008(3) -0.019(3)
O4 0.086(5) 0.057(4) 0.042(4) -0.009(3) 0.009(3) -0.041(4)
C1 0.047(5) 0.043(5) 0.032(4) -0.008(4) 0.004(4) -0.018(4)
C2 0.042(5) 0.056(6) 0.063(6) -0.019(5) 0.012(4) -0.020(4)
C3 0.039(5) 0.060(6) 0.058(6) -0.012(5) -0.005(4) -0.008(4)
C4 0.051(6) 0.044(5) 0.042(5) -0.001(4) -0.003(4) -0.010(4)
C5 0.040(5) 0.038(4) 0.031(4) -0.007(4) -0.003(3) -0.014(4)
C6 0.044(5) 0.038(4) 0.029(4) -0.008(4) 0.000(4) -0.015(4)
C7 0.049(5) 0.041(5) 0.030(4) -0.002(4) -0.006(4) -0.013(4)
C8 0.061(6) 0.057(6) 0.026(4) -0.001(4) -0.002(4) -0.026(5)
C9 0.045(5) 0.053(5) 0.034(5) -0.011(4) 0.009(4) -0.023(4)
C10 0.041(5) 0.037(4) 0.031(4) -0.010(3) 0.004(3) -0.018(4)
C11 0.039(4) 0.039(4) 0.035(4) -0.009(4) 0.000(3) -0.022(4)
C12 0.050(5) 0.052(5) 0.038(5) -0.010(4) 0.006(4) -0.027(4)
C13 0.030(4) 0.057(6) 0.059(6) -0.014(5) -0.007(4) -0.015(4)
C14 0.038(5) 0.059(6) 0.045(5) -0.011(4) -0.011(4) -0.015(4)
C15 0.047(5) 0.055(5) 0.032(4) 0.000(4) -0.010(4) -0.021(4)
C16 0.048(5) 0.039(5) 0.040(5) -0.004(4) -0.001(4) -0.013(4)
C17 0.206(17) 0.072(8) 0.074(9) -0.033(7) 0.022(10) -0.076(10)
C18 0.037(5) 0.049(5) 0.045(5) -0.013(4) 0.003(4) -0.023(4)
C19 0.093(8) 0.051(6) 0.069(7) -0.002(5) -0.006(6) -0.035(6)

loop_
_atom_type_symbol
_atom_type_description
_atom_type_scat_dispersion_real
_atom_type_scat_dispersion_imag
_atom_type_scat_source
Co Co 0.3490 0.9720 'International Tables Vol C Tables 4.2.6.8 and 6.1.1.4'
O O 0.0110 0.0060 'International Tables Vol C Tables 4.2.6.8 and 6.1.1.4'
N N 0.0060 0.0030 'International Tables Vol C Tables 4.2.6.8 and 6.1.1.4'
C C 0.0030 0.0020 'International Tables Vol C Tables 4.2.6.8 and 6.1.1.4'
H H 0.0000 0.0000 'International Tables Vol C Tables 4.2.6.8 and 6.1.1.4'

loop_
_geom_angle_atom_site_label_1
_geom_angle_atom_site_label_2
_geom_angle_atom_site_label_3
_geom_angle
N1 Co1 N3 153.5(2)
N1 Co1 O3 91.0(2)
N2 Co1 N1 76.7(2)
N2 Co1 N3 76.8(2)
N2 Co1 O3 90.8(2)
N2 Co1 O4 149.1(3)
N3 Co1 O3 89.5(2)
O1 Co1 N1 94.6(3)
O1 Co1 N2 116.6(2)
O1 Co1 N3 97.0(3)
O1 Co1 O3 152.6(2)
O1 Co1 O4 94.0(2)
O4 Co1 N1 106.0(3)
O4 Co1 N3 96.8(3)
O4 Co1 O3 58.7(2)
C1 N1 Co1 126.6(6)
C1 N1 C5 117.9(7)
C5 N1 Co1 115.4(5)
C6 N2 Co1 119.5(5)
C6 N2 C10 121.7(7)
C10 N2 Co1 118.8(5)
C11 N3 Co1 114.7(5)
C15 N3 Co1 126.4(6)
C15 N3 C11 118.8(7)
C16 O1 Co1 122.2(6)
C18 O3 Co1 86.5(5)
C18 O4 Co1 94.8(5)
N1 C1 H1 118.5
N1 C1 C2 123.1(8)
C2 C1 H1 118.5
C1 C2 H2 120.7
C3 C2 C1 118.7(8)
C3 C2 H2 120.7
C2 C3 H3 119.9
C2 C3 C4 120.2(9)
C4 C3 H3 119.9
C3 C4 H4 121.1
C5 C4 C3 117.8(8)
C5 C4 H4 121.1
N1 C5 C4 122.3(8)
N1 C5 C6 114.3(7)
C4 C5 C6 123.4(7)
N2 C6 C5 113.9(7)
N2 C6 C7 121.0(7)
C7 C6 C5 125.0(7)
C6 C7 H7 121.3
C6 C7 C8 117.4(8)
C8 C7 H7 121.3
C7 C8 H8 120.1
C9 C8 C7 121.0(8)
C9 C8 H8 119.0
C8 C9 H9 120.2
C8 C9 C10 119.7(8)
C10 C9 H9 120.2
N2 C10 C9 119.3(7)
N2 C10 C11 114.4(7)
C9 C10 C11 126.3(7)
N3 C11 C10 115.0(7)
N3 C11 C12 121.6(7)
C12 C11 C10 123.4(7)
C11 C12 H12 120.6
C13 C12 C11 118.8(8)
C13 C12 H12 120.6
C12 C13 H13 120.3
C14 C13 C12 119.5(8)
C14 C13 H13 120.3
C13 C14 H14 120.4
C13 C14 C15 119.2(8)
C15 C14 H14 120.4
N3 C15 C14 122.1(8)
N3 C15 H15 119.0
C14 C15 H15 119.0
O1 C16 C17 112.9(8)
O2 C16 O1 126.5(9)
O2 C16 C17 120.5(9)
C16 C17 H17A 109.5
C16 C17 H17B 109.5
C16 C17 H17C 109.5
H17A C17 H17B 109.5
H17A C17 H17C 109.5
H17B C17 H17C 109.5
O3 C18 O4 120.0(8)
O3 C18 C19 119.2(8)
O4 C18 C19 120.8(8)
C18 C19 H19A 109.5
C18 C19 H19B 109.5
C18 C19 H19C 109.5
H19A C19 H19B 109.5
H19A C19 H19C 109.5
H19B C19 H19C 109.5

loop_
_geom_bond_atom_site_label_1
_geom_bond_atom_site_label_2
_geom_bond_distance
Co1 N1 2.135(7)
Co1 N2 2.046(6)
Co1 N3 2.148(7)
Co1 O1 2.002(6)
Co1 O3 2.291(6)
Co1 O4 2.103(6)
N1 C1 1.338(10)
N1 C5 1.363(10)
N2 C6 1.344(10)
N2 C10 1.348(10)
N3 C11 1.352(10)
N3 C15 1.334(10)
O1 C16 1.254(10)
O2 C16 1.215(10)
O3 C18 1.240(10)
O4 C18 1.254(10)
C1 H1 0.9500
C1 C2 1.372(12)
C2 H2 0.9500
C2 C3 1.371(13)
C3 H3 0.9500
C3 C4 1.391(13)
C4 H4 0.9500
C4 C5 1.382(12)
C5 C6 1.488(11)
C6 C7 1.391(11)
C7 H7 0.9500
C7 C8 1.397(12)
C8 H8 0.9600
C8 C9 1.360(12)
C9 H9 0.9500
C9 C10 1.395(11)
C10 C11 1.477(11)
C11 C12 1.389(11)
C12 H12 0.9500
C12 C13 1.382(12)
C13 H13 0.9500
C13 C14 1.366(13)
C14 H14 0.9500
C14 C15 1.387(12)
C15 H15 0.9500
C16 C17 1.527(14)
C17 H17A 0.9800
C17 H17B 0.9800
C17 H17C 0.9800
C18 C19 1.489(12)
C19 H19A 0.9800
C19 H19B 0.9800
C19 H19C 0.9800
